data_4000542
loop_
_publ_author_name
'Chernaya, Victoria V.'
'Mitiaev, Alexander S.'
'Chizhov, Pavel S.'
'Dikarev, Evgeny V.'
'Shpanchenko, Roman V.'
'Antipov, Evgeny V.'
'Korolenko, Mikhail V.'
'Fabritchnyi, Pavel B.'

_publ_section_title
;
 Synthesis and Investigation of Tin(II) Pyrophosphate Sn~2~P~2~O~7~
;
_journal_coden_ASTM CMATEX
_journal_issue 2
_journal_name_full 'Chemistry of Materials'
_journal_page_first 284
_journal_page_last 290
_journal_paper_doi 10.1021/cm048463h
_journal_volume 17
_journal_year 2005
_chemical_formula_moiety 'O14 P4 Sn4'
_chemical_formula_structural 'Sn2 [P2 O7]'
_chemical_formula_sum 'O28 P8 Sn8'
_chemical_formula_weight 411.4
_chemical_melting_point 870
_chemical_name_common 'Tin(II) Pyrophosphate'
_chemical_name_systematic 'Tin(II) Pyrophosphate'
_space_group_IT_number 2
_space_group_name_Hall '-P 1'
_space_group_name_H-M_alt 'P -1'
_symmetry_cell_setting triclinic
_symmetry_space_group_name_Hall '-P 1'
_symmetry_space_group_name_H-M 'P -1'
_cell_angle_alpha 102.911(8)
_cell_angle_beta 99.303(8)
_cell_angle_gamma 98.899(8)
_cell_formula_units_Z 4
_cell_length_a 5.2776(5)
_cell_length_b 11.5413(12)
_cell_length_c 11.6360(12)
_cell_measurement_temperature 293
_cell_volume 668.20(12)
_diffrn_ambient_temperature 293
_exptl_crystal_density_diffrn 4.0878
_cod_database_code 4000542

loop_
_symmetry_equiv_pos_site_id
_symmetry_equiv_pos_as_xyz
1 x,y,z
2 -x,-y,-z

loop_
_atom_site_label
_atom_site_type_symbol
_atom_site_fract_x
_atom_site_fract_y
_atom_site_fract_z
_atom_site_adp_type
_atom_site_U_iso_or_equiv
_atom_site_symmetry_multiplicity
_atom_site_occupancy
_atom_site_calc_flag
_atom_site_refinement_flags
_atom_site_disorder_assembly
_atom_site_disorder_group
Sn1 Sn 0.27139(7) 0.50457(3) 0.14256(3) Uani 0.01487(9) 2 1 d . . .
Sn2 Sn 0.17735(7) -0.15098(4) -0.01932(3) Uani 0.01607(9) 2 1 d . . .
Sn3 Sn 0.69283(7) -0.04478(4) 0.36751(4) Uani 0.01730(10) 2 1 d . . .
Sn4 Sn 0.23083(7) 0.36723(4) 0.47328(3) Uani 0.01600(9) 2 1 d . . .
P1 P 0.2856(3) 0.12027(12) 0.25155(12) Uani 0.0120(3) 2 1 d . . .
P2 P 0.6910(2) 0.33244(12) 0.25542(12) Uani 0.0115(3) 2 1 d . . .
P3 P 0.1857(3) -0.26956(13) 0.35521(12) Uani 0.0130(3) 2 1 d . . .
P4 P 0.7946(3) -0.26788(13) 0.14624(12) Uani 0.0132(3) 2 1 d . . .
O1 O 0.1438(9) -0.3229(4) -0.1599(4) Uani 0.0200(12) 2 1 d . . .
O2 O 0.6463(9) -0.1752(5) 0.2002(4) Uani 0.0262(14) 2 1 d . . .
O3 O 0.8524(9) -0.2539(5) 0.0254(4) Uani 0.0212(12) 2 1 d . . .
O4 O 0.8518(10) 0.3805(5) 0.3821(4) Uani 0.0290(15) 2 1 d . . .
O5 O 0.1745(9) 0.1951(4) 0.3470(4) Uani 0.0226(13) 2 1 d . . .
O6 O 0.4720(9) 0.4006(4) 0.2394(4) Uani 0.0210(12) 2 1 d . . .
O7 O 0.3567(9) 0.0067(4) 0.2806(5) Uani 0.0223(13) 2 1 d . . .
O8 O 0.0828(7) -0.2416(4) 0.2283(4) Uani 0.0160(10) 2 1 d . . .
O9 O 0.8959(12) -0.0863(5) -0.1285(4) Uani 0.0329(17) 2 1 d . . .
O10 O 0.0357(9) 0.2663(5) 0.5777(4) Uani 0.0233(13) 2 1 d . . .
O11 O 0.4184(9) -0.1667(5) 0.4196(4) Uani 0.0243(13) 2 1 d . . .
O12 O 0.6676(10) 0.6034(5) 0.1399(5) Uani 0.0284(15) 2 1 d . . .
O13 O 0.2682(11) 0.6088(4) 0.3237(4) Uani 0.0261(15) 2 1 d . . .
O14 O 0.5592(10) 0.1934(4) 0.2408(6) Uani 0.0324(18) 2 1 d . . .

loop_
_cod_changelog_entry_id
_cod_changelog_entry_author
_cod_changelog_entry_date
_cod_changelog_entry_text
1 'Vaitkus, Antanas' 2021-10-23T06:45:00+03:00 'Updated bibliographic information.'
